data_4120498
loop_
_publ_author_name
'Yao, Zi-Jian'
'Yu, Wei-Bin'
'Lin, Yue-Jian'
'Huang, Sheng-Li'
'Li, Zhen-Hua'
'Jin, Guo-Xin'

_publ_section_title
;
 Iridium-mediated regioselective B-h/c-h activation of carborane cage: a
 facile synthetic route to metallacycles with a carborane backbone.
;
_journal_issue 7
_journal_name_full 'Journal of the American Chemical Society'
_journal_page_first 2825
_journal_page_last 2832
_journal_paper_doi 10.1021/ja4115665
_journal_volume 136
_journal_year 2014
_chemical_formula_sum 'C62 H84 B20 Ir4 N4 O16'
_chemical_formula_weight 2126.33
_chemical_name_systematic
; 
 ? 
;
_space_group_IT_number 14
_symmetry_cell_setting monoclinic
_symmetry_space_group_name_Hall '-P 2ybc'
_symmetry_space_group_name_H-M 'P 1 21/c 1'
_atom_sites_solution_hydrogens geom
_atom_sites_solution_primary direct
_atom_sites_solution_secondary difmap
_audit_creation_method SHELXL-97
_cell_angle_alpha 90.00
_cell_angle_beta 104.703(4)
_cell_angle_gamma 90.00
_cell_formula_units_Z 2
_cell_length_a 9.0176(6)
_cell_length_b 26.3822(13)
_cell_length_c 17.6070(10)
_cell_measurement_reflns_used 5341
_cell_measurement_temperature 173(2)
_cell_measurement_theta_max 67.25
_cell_measurement_theta_min 3.09
_cell_volume 4051.6(4)
_computing_cell_refinement 'Bruker SAINT'
_computing_data_collection 'Bruker APEX2'
_computing_data_reduction 'Bruker SAINT'
_computing_molecular_graphics 'Bruker SHELXTL'
_computing_publication_material 'Bruker SHELXTL'
_computing_structure_refinement 'SHELXL-97 (Sheldrick, 1997)'
_computing_structure_solution 'SHELXS-97 (Sheldrick, 1990)'
_diffrn_ambient_temperature 173(2)
_diffrn_measured_fraction_theta_full 0.939
_diffrn_measured_fraction_theta_max 0.939
_diffrn_measurement_device_type 'Bruker APEX-II CCD'
_diffrn_measurement_method '\f and \w scans'
_diffrn_radiation_monochromator graphite
_diffrn_radiation_source 'fine-focus sealed tube'
_diffrn_radiation_type CuK\a
_diffrn_radiation_wavelength 1.54178
_diffrn_reflns_av_R_equivalents 0.1344
_diffrn_reflns_av_sigmaI/netI 0.1349
_diffrn_reflns_limit_h_max 9
_diffrn_reflns_limit_h_min -8
_diffrn_reflns_limit_k_max 27
_diffrn_reflns_limit_k_min -29
_diffrn_reflns_limit_l_max 19
_diffrn_reflns_limit_l_min -18
_diffrn_reflns_number 15598
_diffrn_reflns_theta_full 58.01
_diffrn_reflns_theta_max 58.01
_diffrn_reflns_theta_min 3.09
_diffrn_standards_decay_% 7.30
_exptl_absorpt_coefficient_mu 12.914
_exptl_absorpt_correction_T_max 0.6261
_exptl_absorpt_correction_T_min 0.1821
_exptl_absorpt_correction_type multi-scan
_exptl_absorpt_process_details sadabs
_exptl_crystal_colour red
_exptl_crystal_density_diffrn 1.743
_exptl_crystal_density_method 'not measured'
_exptl_crystal_description prism
_exptl_crystal_F_000 2040
_exptl_crystal_size_max 0.20
_exptl_crystal_size_mid 0.07
_exptl_crystal_size_min 0.04
_refine_diff_density_max 4.813
_refine_diff_density_min -3.864
_refine_diff_density_rms 0.567
_refine_ls_extinction_method none
_refine_ls_goodness_of_fit_ref 1.197
_refine_ls_hydrogen_treatment constr
_refine_ls_matrix_type full
_refine_ls_number_parameters 411
_refine_ls_number_reflns 5299
_refine_ls_number_restraints 78
_refine_ls_restrained_S_all 1.192
_refine_ls_R_factor_all 0.1562
_refine_ls_R_factor_gt 0.1081
_refine_ls_shift/su_max 0.002
_refine_ls_shift/su_mean 0.000
_refine_ls_structure_factor_coef Fsqd
_refine_ls_weighting_details 'calc w=1/[\s^2^(Fo^2^)+(0.2000P)^2^+0.0000P] where P=(Fo^2^+2Fc^2^)/3'
_refine_ls_weighting_scheme calc
_refine_ls_wR_factor_gt 0.2692
_refine_ls_wR_factor_ref 0.3128
_reflns_number_gt 3878
_reflns_number_total 5299
_reflns_threshold_expression >2sigma(I)
_cod_data_source_file ja4115665_si_001.cif
_cod_data_source_block complex_5
_cod_depositor_comments
;
The following automatic conversions were performed:

'_symmetry_cell_setting' value 'Monoclinic' changed to 'monoclinic'
according to
/usr/data/users/saulius/automatic-downloads/current/ACS/lib/dictionaries/cif_core.dic
dictionary named 'cif_core.dic' version 2.4.2 from 2011-04-26.

Automatic conversion script
Id: cif_fix_values 2281 2013-09-26 08:29:07Z andrius 
;
_cod_original_sg_symbol_H-M P2(1)/c
_cod_database_code 4120498

loop_
_symmetry_equiv_pos_as_xyz
'x, y, z'
'-x, y+1/2, -z+1/2'
'-x, -y, -z'
'x, -y-1/2, z-1/2'

loop_
_atom_site_label
_atom_site_type_symbol
_atom_site_fract_x
_atom_site_fract_y
_atom_site_fract_z
_atom_site_U_iso_or_equiv
_atom_site_adp_type
_atom_site_occupancy
_atom_site_symmetry_multiplicity
_atom_site_calc_flag
_atom_site_refinement_flags
Ir1 Ir 0.41407(10) 0.68041(4) 0.88652(4) 0.0185(4) Uani 1 1 d .
Ir2 Ir 0.03321(10) 0.45332(4) 0.76897(4) 0.0176(4) Uani 1 1 d U
N1 N 0.2993(19) 0.6144(7) 0.8549(9) 0.015(4) Uiso 1 1 d .
N2 N 0.146(2) 0.5196(7) 0.8065(9) 0.016(4) Uiso 1 1 d .
O1 O 0.5980(17) 0.6491(6) 0.8456(7) 0.023(4) Uani 1 1 d .
O2 O 0.8375(19) 0.6200(7) 0.8702(8) 0.031(4) Uani 1 1 d .
O3 O 0.7648(18) 0.5658(7) 1.2656(8) 0.026(4) Uani 1 1 d U
O4 O 0.5576(19) 0.6142(8) 1.2496(8) 0.035(5) Uani 1 1 d .
B2 B 0.547(3) 0.6473(11) 0.9915(11) 0.016(5) Uani 1 1 d U
B3 B 0.733(3) 0.6738(11) 1.0343(16) 0.026(6) Uani 1 1 d .
H3 H 0.7613 0.7127 1.0170 0.031 Uiso 1 1 calc R
B4 B 0.877(3) 0.6229(9) 1.0541(11) 0.011(4) Uiso 1 1 d .
H4 H 0.9966 0.6291 1.0492 0.014 Uiso 1 1 calc R
B5 B 0.782(3) 0.5670(9) 1.0237(12) 0.012(4) Uiso 1 1 d .
H5 H 0.8391 0.5362 0.9980 0.014 Uiso 1 1 calc R
B6 B 0.581(3) 0.5789(10) 0.9873(12) 0.014(5) Uiso 1 1 d .
H6 H 0.5100 0.5551 0.9390 0.017 Uiso 1 1 calc R
B7 B 0.510(3) 0.6028(10) 1.0625(13) 0.019(5) Uiso 1 1 d .
H7 H 0.3895 0.5949 1.0659 0.022 Uiso 1 1 calc R
B8 B 0.610(3) 0.6620(10) 1.0935(12) 0.019(5) Uani 1 1 d U
H8 H 0.5554 0.6938 1.1189 0.023 Uiso 1 1 calc R
B9 B 0.802(3) 0.6482(11) 1.1302(13) 0.022(5) Uiso 1 1 d .
H9 H 0.8730 0.6715 1.1793 0.026 Uiso 1 1 calc R
B10 B 0.841(3) 0.5815(9) 1.1279(12) 0.012(5) Uiso 1 1 d .
B11 B 0.651(3) 0.5565(10) 1.0846(12) 0.015(5) Uiso 1 1 d .
H11 H 0.6212 0.5180 1.1034 0.018 Uiso 1 1 calc R
C1 C 0.714(3) 0.6206(10) 0.9790(12) 0.026(6) Uani 1 1 d .
C2 C 0.671(3) 0.6069(9) 1.1397(11) 0.019(5) Uiso 1 1 d .
C3 C 0.724(2) 0.6303(9) 0.8908(11) 0.019(5) Uani 1 1 d U
C4 C 0.655(2) 0.5967(9) 1.2247(11) 0.019(5) Uani 1 1 d U
C5 C 0.200(3) 0.5932(9) 0.8909(12) 0.022(5) Uani 1 1 d U
H5A H 0.1851 0.6096 0.9365 0.026 Uiso 1 1 calc R
C6 C 0.117(3) 0.5497(10) 0.8667(12) 0.030(6) Uani 1 1 d .
H6A H 0.0394 0.5399 0.8913 0.036 Uiso 1 1 calc R
C7 C 0.241(2) 0.5412(9) 0.7688(11) 0.018(4) Uiso 1 1 d .
H7A H 0.2531 0.5251 0.7226 0.022 Uiso 1 1 calc R
C8 C 0.322(3) 0.5858(10) 0.7926(11) 0.033(6) Uani 1 1 d .
H8A H 0.3953 0.5969 0.7657 0.040 Uiso 1 1 calc R
C9 C 0.210(2) 0.7282(9) 0.8202(13) 0.023(5) Uani 1 1 d .
C10 C 0.247(3) 0.7320(11) 0.9092(13) 0.034(6) Uani 1 1 d U
C11 C 0.391(3) 0.7562(10) 0.9290(13) 0.035(6) Uani 1 1 d .
C12 C 0.453(3) 0.7593(11) 0.8645(16) 0.043(7) Uani 1 1 d U
C13 C 0.341(4) 0.7413(12) 0.7951(15) 0.046(7) Uani 1 1 d U
C14 C 0.059(3) 0.7065(16) 0.7737(16) 0.061(11) Uani 1 1 d .
H14A H 0.0019 0.7325 0.7383 0.091 Uiso 1 1 calc R
H14B H -0.0012 0.6955 0.8099 0.091 Uiso 1 1 calc R
H14C H 0.0781 0.6775 0.7428 0.091 Uiso 1 1 calc R
C15 C 0.135(4) 0.7278(15) 0.954(2) 0.068(10) Uani 1 1 d .
H15A H 0.1863 0.7213 1.0093 0.101 Uiso 1 1 calc R
H15B H 0.0649 0.6997 0.9336 0.101 Uiso 1 1 calc R
H15C H 0.0762 0.7594 0.9499 0.101 Uiso 1 1 calc R
C16 C 0.459(4) 0.7767(16) 1.0099(18) 0.062(9) Uiso 1 1 d .
H16A H 0.3996 0.8061 1.0191 0.093 Uiso 1 1 calc R
H16B H 0.5656 0.7870 1.0146 0.093 Uiso 1 1 calc R
H16C H 0.4567 0.7504 1.0489 0.093 Uiso 1 1 calc R
C17 C 0.605(4) 0.7774(12) 0.853(2) 0.066(11) Uani 1 1 d .
H17A H 0.6036 0.8143 0.8474 0.098 Uiso 1 1 calc R
H17B H 0.6230 0.7619 0.8054 0.098 Uiso 1 1 calc R
H17C H 0.6879 0.7675 0.8984 0.098 Uiso 1 1 calc R
C18 C 0.347(5) 0.7368(15) 0.7106(19) 0.069(10) Uani 1 1 d U
H18A H 0.2445 0.7288 0.6778 0.103 Uiso 1 1 calc R
H18B H 0.4183 0.7096 0.7057 0.103 Uiso 1 1 calc R
H18C H 0.3821 0.7689 0.6933 0.103 Uiso 1 1 calc R
C19 C -0.185(3) 0.4899(10) 0.6959(13) 0.027(5) Uiso 1 1 d .
C20 C -0.128(3) 0.4574(11) 0.6484(15) 0.037(6) Uiso 1 1 d .
C21 C -0.125(3) 0.4076(10) 0.6839(13) 0.029(5) Uiso 1 1 d .
C22 C -0.176(3) 0.4103(11) 0.7528(12) 0.038(7) Uani 1 1 d U
C23 C -0.203(3) 0.4619(10) 0.7620(13) 0.026(5) Uiso 1 1 d .
C24 C -0.200(4) 0.5441(12) 0.6815(17) 0.050(8) Uiso 1 1 d .
H24A H -0.1762 0.5622 0.7317 0.075 Uiso 1 1 calc R
H24B H -0.3048 0.5518 0.6520 0.075 Uiso 1 1 calc R
H24C H -0.1280 0.5547 0.6510 0.075 Uiso 1 1 calc R
C25 C -0.080(4) 0.4662(13) 0.5755(16) 0.049(8) Uani 1 1 d .
H25A H -0.0810 0.5027 0.5650 0.074 Uiso 1 1 calc R
H25B H -0.1521 0.4491 0.5318 0.074 Uiso 1 1 calc R
H25C H 0.0230 0.4528 0.5811 0.074 Uiso 1 1 calc R
C26 C -0.073(3) 0.3593(12) 0.6522(16) 0.048(8) Uani 1 1 d .
H26A H -0.0662 0.3320 0.6907 0.072 Uiso 1 1 calc R
H26B H 0.0285 0.3648 0.6425 0.072 Uiso 1 1 calc R
H26C H -0.1462 0.3499 0.6030 0.072 Uiso 1 1 calc R
C27 C -0.206(3) 0.3666(10) 0.7985(13) 0.030(6) Uani 1 1 d U
H27A H -0.3129 0.3557 0.7786 0.046 Uiso 1 1 calc R
H27B H -0.1878 0.3762 0.8539 0.046 Uiso 1 1 calc R
H27C H -0.1376 0.3386 0.7935 0.046 Uiso 1 1 calc R
C28 C -0.279(3) 0.4835(12) 0.8236(14) 0.036(7) Uani 1 1 d .
H28A H -0.3894 0.4772 0.8074 0.055 Uiso 1 1 calc R
H28B H -0.2599 0.5201 0.8286 0.055 Uiso 1 1 calc R
H28C H -0.2351 0.4671 0.8743 0.055 Uiso 1 1 calc R
C29 C 0.709(3) 0.6662(15) 0.667(2) 0.068(13) Uani 1 1 d .
O5 O 0.577(3) 0.6459(10) 0.6871(10) 0.063(7) Uani 1 1 d .
C30 C 0.453(7) 0.432(2) 0.569(2) 0.12(2) Uani 1 1 d .
O6 O 0.086(3) 0.6176(13) 0.6210(14) 0.091(10) Uani 1 1 d .
C31 C 0.004(5) 0.649(2) 0.5588(17) 0.099(18) Uani 1 1 d .
O7 O 0.381(4) 0.4712(14) 0.6177(17) 0.123(14) Uani 1 1 d .
O8 O 0.350(3) 0.5804(10) 0.6022(11) 0.061(6) Uani 1 1 d .

loop_
_atom_site_aniso_label
_atom_site_aniso_U_11
_atom_site_aniso_U_22
_atom_site_aniso_U_33
_atom_site_aniso_U_23
_atom_site_aniso_U_13
_atom_site_aniso_U_12
Ir1 0.0198(7) 0.0183(7) 0.0116(5) 0.0009(3) -0.0069(4) -0.0006(4)
Ir2 0.0131(6) 0.0234(7) 0.0094(5) -0.0038(3) -0.0097(4) -0.0023(3)
O1 0.023(9) 0.028(11) 0.010(6) 0.009(6) -0.009(6) -0.007(7)
O2 0.026(10) 0.043(13) 0.019(7) 0.016(7) -0.002(7) 0.006(8)
O3 0.029(7) 0.028(8) 0.014(6) 0.006(5) -0.009(5) 0.003(6)
O4 0.030(11) 0.058(14) 0.016(7) 0.001(8) 0.005(7) 0.005(9)
B2 0.010(11) 0.031(14) 0.007(9) -0.011(9) -0.001(8) 0.008(9)
B3 0.013(15) 0.025(19) 0.039(14) -0.002(12) 0.006(12) 0.008(11)
B8 0.032(13) 0.014(13) 0.009(9) -0.008(8) -0.002(9) -0.001(10)
C1 0.016(13) 0.042(18) 0.016(10) 0.009(10) -0.007(9) -0.001(10)
C3 0.009(10) 0.026(13) 0.019(9) -0.009(8) -0.001(8) -0.006(8)
C4 0.007(10) 0.028(13) 0.020(9) 0.003(8) -0.001(8) -0.006(8)
C5 0.021(11) 0.017(12) 0.019(9) -0.008(8) -0.011(8) -0.003(8)
C6 0.024(15) 0.05(2) 0.016(10) 0.000(10) 0.000(10) 0.001(11)
C8 0.059(18) 0.025(17) 0.009(10) -0.007(9) -0.003(10) -0.009(12)
C9 0.008(12) 0.016(15) 0.043(13) -0.002(10) 0.005(10) 0.008(9)
C10 0.022(12) 0.050(15) 0.024(10) 0.003(10) -0.007(9) -0.003(10)
C11 0.058(19) 0.012(15) 0.024(12) 0.006(10) -0.010(12) 0.005(12)
C12 0.041(14) 0.027(14) 0.058(13) -0.004(11) 0.008(11) 0.025(11)
C13 0.061(15) 0.037(15) 0.031(11) 0.017(10) -0.001(11) -0.011(12)
C14 0.025(18) 0.10(3) 0.048(17) -0.003(18) -0.007(13) -0.026(17)
C15 0.06(2) 0.07(3) 0.09(2) 0.01(2) 0.04(2) 0.011(19)
C17 0.04(2) 0.02(2) 0.15(3) 0.02(2) 0.06(2) 0.000(14)
C18 0.079(18) 0.059(18) 0.070(15) 0.033(13) 0.023(14) 0.020(14)
C22 0.065(15) 0.021(13) 0.014(9) -0.004(9) -0.019(10) 0.005(11)
C25 0.05(2) 0.06(2) 0.043(15) 0.014(14) 0.014(14) 0.001(15)
C26 0.050(19) 0.03(2) 0.045(15) -0.031(14) -0.013(13) 0.011(14)
C27 0.014(11) 0.037(14) 0.035(10) 0.007(10) -0.003(9) -0.014(9)
C28 0.025(15) 0.05(2) 0.040(14) -0.011(12) 0.010(11) -0.003(11)
C29 0.026(19) 0.10(3) 0.09(2) 0.07(2) 0.028(17) 0.040(17)
O5 0.059(15) 0.08(2) 0.033(9) -0.006(11) -0.018(9) 0.007(12)
C30 0.17(6) 0.14(6) 0.05(2) 0.03(3) 0.03(3) -0.01(4)
O6 0.09(2) 0.12(3) 0.072(16) 0.035(16) 0.036(15) 0.026(18)
C31 0.12(4) 0.15(5) 0.024(15) 0.02(2) 0.016(19) 0.04(3)
O7 0.18(4) 0.14(4) 0.077(18) 0.045(19) 0.08(2) 0.04(3)
O8 0.050(14) 0.08(2) 0.046(11) -0.008(11) -0.006(10) -0.002(12)

loop_
_atom_type_symbol
_atom_type_description
_atom_type_scat_dispersion_real
_atom_type_scat_dispersion_imag
_atom_type_scat_source
C C 0.0181 0.0091 'International Tables Vol C Tables 4.2.6.8 and 6.1.1.4'
H H 0.0000 0.0000 'International Tables Vol C Tables 4.2.6.8 and 6.1.1.4'
B B 0.0090 0.0039 'International Tables Vol C Tables 4.2.6.8 and 6.1.1.4'
N N 0.0311 0.0180 'International Tables Vol C Tables 4.2.6.8 and 6.1.1.4'
O O 0.0492 0.0322 'International Tables Vol C Tables 4.2.6.8 and 6.1.1.4'
Ir Ir -4.7710 6.5667 'International Tables Vol C Tables 4.2.6.8 and 6.1.1.4'

loop_
_geom_angle_atom_site_label_1
_geom_angle_atom_site_label_2
_geom_angle_atom_site_label_3
_geom_angle
_geom_angle_site_symmetry_1
_geom_angle_site_symmetry_3
N1 Ir1 B2 91.2(9) . .
N1 Ir1 O1 87.7(6) . .
B2 Ir1 O1 79.6(6) . .
N1 Ir1 C10 105.3(9) . .
B2 Ir1 C10 111.6(8) . .
O1 Ir1 C10 162.2(8) . .
N1 Ir1 C11 143.3(9) . .
B2 Ir1 C11 99.3(9) . .
O1 Ir1 C11 128.6(9) . .
C10 Ir1 C11 38.3(10) . .
N1 Ir1 C12 150.6(9) . .
B2 Ir1 C12 118.2(11) . .
O1 Ir1 C12 97.8(8) . .
C10 Ir1 C12 64.9(10) . .
C11 Ir1 C12 37.4(10) . .
N1 Ir1 C13 112.3(9) . .
B2 Ir1 C13 156.4(11) . .
O1 Ir1 C13 98.4(9) . .
C10 Ir1 C13 65.6(10) . .
C11 Ir1 C13 63.3(10) . .
C12 Ir1 C13 38.4(11) . .
N1 Ir1 C9 92.6(8) . .
B2 Ir1 C9 151.0(7) . .
O1 Ir1 C9 129.2(6) . .
C10 Ir1 C9 40.0(8) . .
C11 Ir1 C9 62.2(9) . .
C12 Ir1 C9 61.6(10) . .
C13 Ir1 C9 35.9(10) . .
N2 Ir2 B10 88.9(8) . 3_667
N2 Ir2 C23 109.7(8) . .
B10 Ir2 C23 114.3(8) 3_667 .
N2 Ir2 O3 84.5(6) . 3_667
B10 Ir2 O3 80.3(7) 3_667 3_667
C23 Ir2 O3 159.1(7) . 3_667
N2 Ir2 C21 152.7(8) . .
B10 Ir2 C21 118.3(10) 3_667 .
C23 Ir2 C21 62.5(9) . .
O3 Ir2 C21 97.7(7) 3_667 .
N2 Ir2 C22 146.9(9) . .
B10 Ir2 C22 98.3(9) 3_667 .
C23 Ir2 C22 38.2(10) . .
O3 Ir2 C22 128.5(9) 3_667 .
C21 Ir2 C22 38.0(9) . .
N2 Ir2 C20 114.4(9) . .
B10 Ir2 C20 156.5(10) 3_667 .
C23 Ir2 C20 62.7(9) . .
O3 Ir2 C20 97.8(7) 3_667 .
C21 Ir2 C20 38.4(10) . .
C22 Ir2 C20 64.4(9) . .
N2 Ir2 C19 96.1(8) . .
B10 Ir2 C19 151.3(8) 3_667 .
C23 Ir2 C19 37.7(8) . .
O3 Ir2 C19 128.3(6) 3_667 .
C21 Ir2 C19 61.2(10) . .
C22 Ir2 C19 63.1(9) . .
C20 Ir2 C19 35.7(9) . .
C5 N1 C8 113.5(19) . .
C5 N1 Ir1 125.5(13) . .
C8 N1 Ir1 121.0(15) . .
C7 N2 C6 113.5(19) . .
C7 N2 Ir2 122.1(14) . .
C6 N2 Ir2 124.0(15) . .
C3 O1 Ir1 124.8(11) . .
C4 O3 Ir2 124.1(12) . 3_667
C1 B2 B8 98.7(16) . .
C1 B2 B3 57.3(14) . .
B8 B2 B3 57.9(13) . .
C1 B2 B7 98.3(17) . .
B8 B2 B7 60.8(13) . .
B3 B2 B7 106.2(16) . .
C1 B2 B6 55.4(13) . .
B8 B2 B6 103.9(16) . .
B3 B2 B6 104.4(17) . .
B7 B2 B6 56.8(13) . .
C1 B2 Ir1 112.1(12) . .
B8 B2 Ir1 138.9(16) . .
B3 B2 Ir1 117.8(16) . .
B7 B2 Ir1 135.1(16) . .
B6 B2 Ir1 115.8(13) . .
C1 B3 B8 102.1(19) . .
C1 B3 B9 101.0(19) . .
B8 B3 B9 58.9(14) . .
C1 B3 B2 59.2(14) . .
B8 B3 B2 60.6(13) . .
B9 B3 B2 108.3(19) . .
C1 B3 B4 57.7(13) . .
B8 B3 B4 106.4(19) . .
B9 B3 B4 58.9(13) . .
B2 B3 B4 109.5(19) . .
C1 B4 B5 57.8(14) . .
C1 B4 B9 100.5(16) . .
B5 B4 B9 107.6(16) . .
C1 B4 B10 105.4(16) . .
B5 B4 B10 62.4(12) . .
B9 B4 B10 60.6(13) . .
C1 B4 B3 56.9(14) . .
B5 B4 B3 107.3(17) . .
B9 B4 B3 58.9(13) . .
B10 B4 B3 109.8(16) . .
C1 B5 B4 60.7(14) . .
C1 B5 B6 57.5(13) . .
B4 B5 B6 109.9(17) . .
C1 B5 B11 101.3(16) . .
B4 B5 B11 107.2(15) . .
B6 B5 B11 59.1(12) . .
C1 B5 B10 106.2(17) . .
B4 B5 B10 60.6(12) . .
B6 B5 B10 109.9(14) . .
B11 B5 B10 60.3(12) . .
C1 B6 B7 104.1(18) . .
C1 B6 B11 102.8(16) . .
B7 B6 B11 59.4(13) . .
C1 B6 B5 57.4(13) . .
B7 B6 B5 109.3(16) . .
B11 B6 B5 61.1(12) . .
C1 B6 B2 59.0(14) . .
B7 B6 B2 60.8(13) . .
B11 B6 B2 108.1(15) . .
B5 B6 B2 109.0(17) . .
C2 B7 B6 102.8(16) . .
C2 B7 B11 56.2(13) . .
B6 B7 B11 61.4(13) . .
C2 B7 B2 103.7(17) . .
B6 B7 B2 62.4(13) . .
B11 B7 B2 111.0(16) . .
C2 B7 B8 56.9(13) . .
B6 B7 B8 106.8(16) . .
B11 B7 B8 104.9(17) . .
B2 B7 B8 59.0(13) . .
C2 B8 B9 57.6(14) . .
C2 B8 B3 105.3(18) . .
B9 B8 B3 61.9(15) . .
C2 B8 B2 106.2(17) . .
B9 B8 B2 111.4(16) . .
B3 B8 B2 61.5(14) . .
C2 B8 B7 58.7(14) . .
B9 B8 B7 107.8(19) . .
B3 B8 B7 108.6(17) . .
B2 B8 B7 60.2(13) . .
C2 B9 B8 60.1(15) . .
C2 B9 B4 104.3(18) . .
B8 B9 B4 109.4(17) . .
C2 B9 B3 105.2(18) . .
B8 B9 B3 59.3(13) . .
B4 B9 B3 62.2(13) . .
C2 B9 B10 60.4(14) . .
B8 B9 B10 112.6(19) . .
B4 B9 B10 59.9(12) . .
B3 B9 B10 111.9(17) . .
C2 B10 B4 100.2(16) . .
C2 B10 B9 55.4(13) . .
B4 B10 B9 59.5(12) . .
C2 B10 B5 99.0(15) . .
B4 B10 B5 57.0(12) . .
B9 B10 B5 102.7(16) . .
C2 B10 B11 54.4(12) . .
B4 B10 B11 103.9(15) . .
B9 B10 B11 101.1(17) . .
B5 B10 B11 59.6(11) . .
C2 B10 Ir2 111.4(12) . 3_667
B4 B10 Ir2 138.0(15) . 3_667
B9 B10 Ir2 118.4(13) . 3_667
B5 B10 Ir2 137.8(15) . 3_667
B11 B10 Ir2 116.7(13) . 3_667
C2 B11 B7 61.5(14) . .
C2 B11 B6 105.2(18) . .
B7 B11 B6 59.3(12) . .
C2 B11 B5 103.7(16) . .
B7 B11 B5 108.1(16) . .
B6 B11 B5 59.8(12) . .
C2 B11 B10 60.2(13) . .
B7 B11 B10 113.6(18) . .
B6 B11 B10 110.4(16) . .
B5 B11 B10 60.1(11) . .
C3 C1 B5 119.5(19) . .
C3 C1 B6 114.4(17) . .
B5 C1 B6 65.1(15) . .
C3 C1 B3 114(2) . .
B5 C1 B3 117.6(17) . .
B6 C1 B3 118.0(17) . .
C3 C1 B4 119.7(17) . .
B5 C1 B4 61.5(14) . .
B6 C1 B4 116.9(17) . .
B3 C1 B4 65.4(15) . .
C3 C1 B2 109.0(16) . .
B5 C1 B2 121.0(17) . .
B6 C1 B2 65.6(15) . .
B3 C1 B2 63.5(15) . .
B4 C1 B2 119.5(16) . .
C4 C2 B11 113.9(18) . .
C4 C2 B9 117.0(18) . .
B11 C2 B9 117.1(16) . .
C4 C2 B8 120.8(18) . .
B11 C2 B8 116.3(16) . .
B9 C2 B8 62.3(15) . .
C4 C2 B7 118.7(17) . .
B11 C2 B7 62.3(14) . .
B9 C2 B7 116.4(17) . .
B8 C2 B7 64.4(14) . .
C4 C2 B10 110.4(17) . .
B11 C2 B10 65.3(13) . .
B9 C2 B10 64.1(14) . .
B8 C2 B10 117.7(16) . .
B7 C2 B10 118.5(15) . .
O2 C3 O1 125.3(18) . .
O2 C3 C1 121.4(19) . .
O1 C3 C1 113.2(17) . .
O4 C4 O3 124.1(18) . .
O4 C4 C2 123(2) . .
O3 C4 C2 112.5(18) . .
N1 C5 C6 124.9(19) . .
C5 C6 N2 121(2) . .
N2 C7 C8 124.4(19) . .
N1 C8 C7 121(2) . .
C13 C9 C14 130(2) . .
C13 C9 C10 109(2) . .
C14 C9 C10 121(2) . .
C13 C9 Ir1 70.6(14) . .
C14 C9 Ir1 124(2) . .
C10 C9 Ir1 64.7(13) . .
C11 C10 C15 129(3) . .
C11 C10 C9 103(2) . .
C15 C10 C9 124(2) . .
C11 C10 Ir1 71.7(15) . .
C15 C10 Ir1 133(2) . .
C9 C10 Ir1 75.3(13) . .
C12 C11 C10 111(2) . .
C12 C11 C16 127(3) . .
C10 C11 C16 122(2) . .
C12 C11 Ir1 71.3(16) . .
C10 C11 Ir1 70.0(16) . .
C16 C11 Ir1 128(2) . .
C11 C12 C13 109(3) . .
C11 C12 C17 134(3) . .
C13 C12 C17 117(3) . .
C11 C12 Ir1 71.3(17) . .
C13 C12 Ir1 74.1(18) . .
C17 C12 Ir1 121.4(19) . .
C9 C13 C12 106(2) . .
C9 C13 C18 122(3) . .
C12 C13 C18 132(3) . .
C9 C13 Ir1 73.5(14) . .
C12 C13 Ir1 67.5(16) . .
C18 C13 Ir1 125(2) . .
C20 C19 C23 108(2) . .
C20 C19 C24 123(2) . .
C23 C19 C24 129(2) . .
C20 C19 Ir2 71.3(16) . .
C23 C19 Ir2 65.2(14) . .
C24 C19 Ir2 123.1(19) . .
C19 C20 C21 106(2) . .
C19 C20 C25 131(3) . .
C21 C20 C25 123(3) . .
C19 C20 Ir2 73.1(15) . .
C21 C20 Ir2 67.4(14) . .
C25 C20 Ir2 125(2) . .
C22 C21 C20 111(2) . .
C22 C21 C26 124(3) . .
C20 C21 C26 125(2) . .
C22 C21 Ir2 71.1(16) . .
C20 C21 Ir2 74.2(16) . .
C26 C21 Ir2 120.7(18) . .
C23 C22 C21 105(2) . .
C23 C22 C27 130(2) . .
C21 C22 C27 125(3) . .
C23 C22 Ir2 69.2(15) . .
C21 C22 Ir2 70.9(17) . .
C27 C22 Ir2 128.0(17) . .
C22 C23 C19 111(2) . .
C22 C23 C28 125(2) . .
C19 C23 C28 123(2) . .
C22 C23 Ir2 72.6(16) . .
C19 C23 Ir2 77.1(14) . .
C28 C23 Ir2 128.4(17) . .

loop_
_geom_bond_atom_site_label_1
_geom_bond_atom_site_label_2
_geom_bond_distance
_geom_bond_site_symmetry_2
Ir1 N1 2.031(18) .
Ir1 B2 2.12(2) .
Ir1 O1 2.136(16) .
Ir1 C10 2.14(3) .
Ir1 C11 2.16(3) .
Ir1 C12 2.16(3) .
Ir1 C13 2.25(3) .
Ir1 C9 2.29(2) .
Ir2 N2 2.046(19) .
Ir2 B10 2.09(2) 3_667
Ir2 C23 2.12(2) .
Ir2 O3 2.122(16) 3_667
Ir2 C21 2.16(3) .
Ir2 C22 2.16(3) .
Ir2 C20 2.25(3) .
Ir2 C19 2.27(2) .
N1 C5 1.35(3) .
N1 C8 1.39(3) .
N2 C7 1.34(3) .
N2 C6 1.40(3) .
O1 C3 1.31(3) .
O2 C3 1.20(3) .
O3 C4 1.34(3) .
O3 Ir2 2.122(16) 3_667
O4 C4 1.17(3) .
B2 C1 1.73(3) .
B2 B8 1.78(3) .
B2 B3 1.80(4) .
B2 B7 1.81(3) .
B2 B6 1.84(4) .
B3 C1 1.69(4) .
B3 B8 1.73(3) .
B3 B9 1.78(4) .
B3 B4 1.84(3) .
B4 C1 1.71(3) .
B4 B5 1.72(3) .
B4 B9 1.78(3) .
B4 B10 1.79(3) .
B5 C1 1.66(3) .
B5 B6 1.78(3) .
B5 B11 1.81(3) .
B5 B10 1.82(3) .
B6 C1 1.66(3) .
B6 B7 1.73(3) .
B6 B11 1.77(3) .
B7 C2 1.72(3) .
B7 B11 1.74(3) .
B7 B8 1.82(4) .
B8 C2 1.69(3) .
B8 B9 1.73(4) .
B9 C2 1.65(3) .
B9 B10 1.80(4) .
B10 C2 1.74(3) .
B10 B11 1.82(3) .
B10 Ir2 2.09(2) 3_667
B11 C2 1.63(3) .
C1 C3 1.60(3) .
C2 C4 1.56(3) .
C5 C6 1.38(3) .
C7 C8 1.40(3) .
C9 C13 1.40(4) .
C9 C14 1.52(3) .
C9 C10 1.52(3) .
C10 C11 1.41(4) .
C10 C15 1.44(4) .
C11 C12 1.39(4) .
C11 C16 1.50(4) .
C12 C13 1.45(4) .
C12 C17 1.51(4) .
C13 C18 1.51(4) .
C19 C20 1.38(4) .
C19 C23 1.43(3) .
C19 C24 1.45(4) .
C20 C21 1.45(4) .
C20 C25 1.47(4) .
C21 C22 1.40(3) .
C21 C26 1.52(4) .
C22 C23 1.40(4) .
C22 C27 1.47(4) .
C23 C28 1.53(3) .
C29 O5 1.43(4) .
C30 O7 1.59(7) .
O6 C31 1.42(4) .
